data_7048419
loop_
_publ_author_name
'John, Alexandra'
'Kirschner, Sven'
'Fengel, Melina K.'
'Bolte, Michael'
'Lerner, Hans-Wolfram'
'Wagner, Matthias'

_publ_section_title
;
 Simultaneous expansion of 9,10 boron-doped anthracene in longitudinal and
 lateral directions.
;
_journal_issue 5
_journal_name_full 'Dalton transactions (Cambridge, England : 2003)'
_journal_page_first 1871
_journal_page_last 1877
_journal_paper_doi 10.1039/c8dt04820g
_journal_volume 48
_journal_year 2019
_chemical_formula_moiety 'C26 H32 B2 O4'
_chemical_formula_sum 'C26 H32 B2 O4'
_chemical_formula_weight 430.13
_space_group_crystal_system orthorhombic
_space_group_IT_number 19
_space_group_name_Hall 'P 2ac 2ab'
_space_group_name_H-M_alt 'P 21 21 21'
_symmetry_space_group_name_Hall 'P 2ac 2ab'
_symmetry_space_group_name_H-M 'P 21 21 21'
_atom_sites_solution_hydrogens geom
_audit_block_doi 10.5517/ccdc.csd.cc216r34
_audit_creation_method SHELXL-2014
_audit_update_record
;
2018-12-05 deposited with the CCDC.
2018-12-20 downloaded from the CCDC.
;
_cell_angle_alpha 90
_cell_angle_beta 90
_cell_angle_gamma 90
_cell_formula_units_Z 4
_cell_length_a 10.4796(8)
_cell_length_b 10.8034(11)
_cell_length_c 21.3385(15)
_cell_measurement_reflns_used 13620
_cell_measurement_temperature 173(2)
_cell_measurement_theta_max 26.48
_cell_measurement_theta_min 2.17
_cell_volume 2415.8(4)
_computing_cell_refinement 'X-Area (Stoe & Cie, 2001)'
_computing_data_collection 'X-Area (Stoe & Cie, 2001)'
_computing_data_reduction 'X-Area (Stoe & Cie, 2001)'
_computing_molecular_graphics 'XP in SHELXTL-Plus (Sheldrick, 2008)'
_computing_publication_material SHELXL97
_computing_structure_refinement 'SHELXL (Sheldrick, 2008)'
_computing_structure_solution 'SHELXS (Sheldrick, 2008)'
_diffrn_ambient_temperature 173(2)
_diffrn_measured_fraction_theta_full 0.993
_diffrn_measured_fraction_theta_max 0.990
_diffrn_measurement_device_type 'STOE IPDS II two-circle-diffractometer'
_diffrn_measurement_method \w
_diffrn_radiation_type MoK\a
_diffrn_radiation_wavelength 0.71073
_diffrn_reflns_av_R_equivalents 0.0542
_diffrn_reflns_av_unetI/netI 0.0393
_diffrn_reflns_Laue_measured_fraction_full 0.993
_diffrn_reflns_Laue_measured_fraction_max 0.990
_diffrn_reflns_limit_h_max 10
_diffrn_reflns_limit_h_min -12
_diffrn_reflns_limit_k_max 10
_diffrn_reflns_limit_k_min -13
_diffrn_reflns_limit_l_max 26
_diffrn_reflns_limit_l_min -25
_diffrn_reflns_number 8005
_diffrn_reflns_point_group_measured_fraction_full 0.994
_diffrn_reflns_point_group_measured_fraction_max 0.989
_diffrn_reflns_theta_full 25.000
_diffrn_reflns_theta_max 25.927
_diffrn_reflns_theta_min 2.683
_diffrn_source 'Genix 3D I\mS microfocus X-ray source'
_exptl_absorpt_coefficient_mu 0.077
_exptl_absorpt_correction_T_max 0.886
_exptl_absorpt_correction_T_min 0.861
_exptl_absorpt_correction_type multi-scan
_exptl_absorpt_process_details 'X-Area (Stoe & Cie, 2001)'
_exptl_crystal_colour colourless
_exptl_crystal_density_diffrn 1.183
_exptl_crystal_description block
_exptl_crystal_F_000 920
_exptl_crystal_size_max 0.370
_exptl_crystal_size_mid 0.350
_exptl_crystal_size_min 0.340
_refine_diff_density_max 0.152
_refine_diff_density_min -0.158
_refine_diff_density_rms 0.032
_refine_ls_abs_structure_details
; 
 Flack x determined using 1732 quotients [(I+)-(I-)]/[(I+)+(I-)] 
 (Parsons, Flack and Wagner, Acta Cryst. B69 (2013) 249-259). 
;
_refine_ls_abs_structure_Flack 0.4(10)
_refine_ls_extinction_method none
_refine_ls_goodness_of_fit_ref 1.051
_refine_ls_hydrogen_treatment constr
_refine_ls_matrix_type full
_refine_ls_number_parameters 289
_refine_ls_number_reflns 4662
_refine_ls_number_restraints 0
_refine_ls_restrained_S_all 1.051
_refine_ls_R_factor_all 0.0454
_refine_ls_R_factor_gt 0.0417
_refine_ls_shift/su_max 0.000
_refine_ls_shift/su_mean 0.000
_refine_ls_structure_factor_coef Fsqd
_refine_ls_weighting_details 'w=1/[\s^2^(Fo^2^)+(0.0749P)^2^+0.0787P] where P=(Fo^2^+2Fc^2^)/3'
_refine_ls_weighting_scheme calc
_refine_ls_wR_factor_gt 0.1107
_refine_ls_wR_factor_ref 0.1134
_reflns_Friedel_coverage 0.757
_reflns_Friedel_fraction_full 0.995
_reflns_Friedel_fraction_max 0.988
_reflns_number_gt 4274
_reflns_number_total 4662
_reflns_threshold_expression 'I > 2\s(I)'
_cod_data_source_file c8dt04820g2.cif
_cod_data_source_block wa1968
_cod_depositor_comments 'Adding full bibliography for 7048415--7048428.cif.'
_cod_database_code 7048419
_shelx_space_group_comment
; 
The symmetry employed for this shelxl refinement is uniquely defined 
by the following loop, which should always be used as a source of 
symmetry information in preference to the above space-group names. 
They are only intended as comments. 
;
_shelx_estimated_absorpt_t_min 0.972
_shelx_estimated_absorpt_t_max 0.974
_shelxl_version_number 2014-1

loop_
_space_group_symop_operation_xyz
'x, y, z'
'-x+1/2, -y, z+1/2'
'-x, y+1/2, -z+1/2'
'x+1/2, -y+1/2, -z'

loop_
_atom_site_label
_atom_site_type_symbol
_atom_site_fract_x
_atom_site_fract_y
_atom_site_fract_z
_atom_site_U_iso_or_equiv
_atom_site_adp_type
_atom_site_occupancy
_atom_site_site_symmetry_order
_atom_site_calc_flag
_atom_site_refinement_flags_posn
_atom_site_refinement_flags_adp
C1 C 0.6392(2) 0.52220(18) 0.47912(10) 0.0355(4) Uani 1 1 d . .
C2 C 0.6481(2) 0.51082(18) 0.41519(11) 0.0356(4) Uani 1 1 d . .
C3 C 0.7589(2) 0.55677(19) 0.38203(11) 0.0387(5) Uani 1 1 d . .
C4 C 0.7720(2) 0.5423(2) 0.31655(12) 0.0481(6) Uani 1 1 d . .
H4 H 0.7046 0.5049 0.2936 0.058 Uiso 1 1 calc R U
C5 C 0.8787(3) 0.5803(3) 0.28523(14) 0.0578(7) Uani 1 1 d . .
H5 H 0.8852 0.5690 0.2412 0.069 Uiso 1 1 calc R U
C6 C 0.9769(3) 0.6354(3) 0.31823(15) 0.0610(7) Uani 1 1 d . .
H6 H 1.0510 0.6626 0.2966 0.073 Uiso 1 1 calc R U
C7 C 0.9689(3) 0.6513(2) 0.38174(14) 0.0530(6) Uani 1 1 d . .
H7 H 1.0380 0.6887 0.4034 0.064 Uiso 1 1 calc R U
C8 C 0.8601(2) 0.6133(2) 0.41574(12) 0.0411(5) Uani 1 1 d . .
C9 C 0.8478(2) 0.63089(19) 0.48292(12) 0.0409(5) Uani 1 1 d . .
C10 C 0.9406(2) 0.6941(2) 0.51871(14) 0.0513(6) Uani 1 1 d . .
H10 H 1.0154 0.7235 0.4985 0.062 Uiso 1 1 calc R U
C11 C 0.9259(3) 0.7141(2) 0.58135(15) 0.0575(7) Uani 1 1 d . .
H11 H 0.9901 0.7570 0.6041 0.069 Uiso 1 1 calc R U
C12 C 0.8176(3) 0.6721(2) 0.61196(13) 0.0522(6) Uani 1 1 d . .
H12 H 0.8069 0.6871 0.6555 0.063 Uiso 1 1 calc R U
C13 C 0.7254(2) 0.6083(2) 0.57904(12) 0.0437(5) Uani 1 1 d . .
H13 H 0.6519 0.5787 0.6004 0.052 Uiso 1 1 calc R U
C14 C 0.7382(2) 0.58631(18) 0.51409(11) 0.0371(5) Uani 1 1 d . .
B21 B 0.5220(2) 0.4664(2) 0.51463(11) 0.0357(5) Uani 1 1 d . .
O22 O 0.39943(14) 0.48401(14) 0.49587(7) 0.0384(4) Uani 1 1 d . .
C23 C 0.3174(2) 0.4400(2) 0.54677(10) 0.0392(5) Uani 1 1 d . .
C24 C 0.4059(2) 0.3455(2) 0.58040(11) 0.0414(5) Uani 1 1 d . .
O25 O 0.53197(15) 0.39708(16) 0.56853(8) 0.0445(4) Uani 1 1 d . .
C26 C 0.2859(3) 0.5534(3) 0.58610(14) 0.0559(6) Uani 1 1 d . .
H26A H 0.3646 0.5876 0.6038 0.084 Uiso 1 1 calc R U
H26B H 0.2280 0.5298 0.6201 0.084 Uiso 1 1 calc R U
H26C H 0.2447 0.6159 0.5597 0.084 Uiso 1 1 calc R U
C27 C 0.1969(2) 0.3859(3) 0.51968(12) 0.0516(6) Uani 1 1 d . .
H27A H 0.2180 0.3127 0.4947 0.077 Uiso 1 1 calc R U
H27B H 0.1552 0.4476 0.4930 0.077 Uiso 1 1 calc R U
H27C H 0.1392 0.3623 0.5538 0.077 Uiso 1 1 calc R U
C28 C 0.3867(3) 0.3358(3) 0.65073(12) 0.0605(7) Uani 1 1 d . .
H28A H 0.3884 0.4188 0.6693 0.091 Uiso 1 1 calc R U
H28B H 0.4552 0.2856 0.6689 0.091 Uiso 1 1 calc R U
H28C H 0.3042 0.2968 0.6594 0.091 Uiso 1 1 calc R U
C29 C 0.4037(3) 0.2181(2) 0.55041(15) 0.0550(6) Uani 1 1 d . .
H29A H 0.4162 0.2262 0.5051 0.082 Uiso 1 1 calc R U
H29B H 0.3212 0.1786 0.5586 0.082 Uiso 1 1 calc R U
H29C H 0.4722 0.1674 0.5682 0.082 Uiso 1 1 calc R U
B31 B 0.5430(2) 0.4382(2) 0.37718(12) 0.0365(5) Uani 1 1 d . .
O32 O 0.47666(18) 0.48506(15) 0.32803(8) 0.0483(4) Uani 1 1 d . .
C33 C 0.3786(2) 0.3939(2) 0.31142(12) 0.0460(6) Uani 1 1 d . .
C34 C 0.4359(3) 0.2733(2) 0.33790(11) 0.0461(6) Uani 1 1 d . .
O35 O 0.51561(17) 0.31817(14) 0.38962(8) 0.0434(4) Uani 1 1 d . .
C36 C 0.3566(3) 0.3956(3) 0.24204(13) 0.0681(8) Uani 1 1 d . .
H36A H 0.4343 0.3686 0.2204 0.102 Uiso 1 1 calc R U
H36B H 0.3348 0.4798 0.2287 0.102 Uiso 1 1 calc R U
H36C H 0.2863 0.3395 0.2316 0.102 Uiso 1 1 calc R U
C37 C 0.2593(3) 0.4349(4) 0.34635(18) 0.0732(9) Uani 1 1 d . .
H37A H 0.2755 0.4328 0.3916 0.110 Uiso 1 1 calc R U
H37B H 0.1886 0.3790 0.3362 0.110 Uiso 1 1 calc R U
H37C H 0.2369 0.5194 0.3337 0.110 Uiso 1 1 calc R U
C38 C 0.5262(4) 0.2109(3) 0.29218(17) 0.0765(10) Uani 1 1 d . .
H38A H 0.5873 0.2719 0.2761 0.115 Uiso 1 1 calc R U
H38B H 0.4773 0.1761 0.2572 0.115 Uiso 1 1 calc R U
H38C H 0.5725 0.1445 0.3137 0.115 Uiso 1 1 calc R U
C39 C 0.3411(4) 0.1813(3) 0.36379(16) 0.0752(10) Uani 1 1 d . .
H39A H 0.3867 0.1085 0.3796 0.113 Uiso 1 1 calc R U
H39B H 0.2821 0.1560 0.3305 0.113 Uiso 1 1 calc R U
H39C H 0.2930 0.2196 0.3981 0.113 Uiso 1 1 calc R U

loop_
_atom_site_aniso_label
_atom_site_aniso_U_11
_atom_site_aniso_U_22
_atom_site_aniso_U_33
_atom_site_aniso_U_23
_atom_site_aniso_U_13
_atom_site_aniso_U_12
C1 0.0307(10) 0.0308(8) 0.0451(11) 0.0031(8) -0.0017(9) 0.0019(8)
C2 0.0299(10) 0.0309(9) 0.0460(11) 0.0059(8) -0.0006(9) 0.0026(8)
C3 0.0311(11) 0.0347(9) 0.0503(12) 0.0088(9) 0.0018(9) 0.0029(8)
C4 0.0387(12) 0.0552(13) 0.0506(13) 0.0101(11) 0.0019(11) 0.0031(10)
C5 0.0444(15) 0.0753(17) 0.0538(14) 0.0153(13) 0.0095(12) 0.0056(13)
C6 0.0397(13) 0.0720(17) 0.0714(18) 0.0227(15) 0.0145(14) 0.0019(13)
C7 0.0327(12) 0.0526(13) 0.0737(18) 0.0113(12) 0.0047(12) -0.0040(11)
C8 0.0310(11) 0.0356(9) 0.0569(13) 0.0087(9) 0.0013(10) 0.0009(9)
C9 0.0334(11) 0.0311(9) 0.0584(13) 0.0054(9) -0.0034(10) -0.0027(8)
C10 0.0399(13) 0.0455(12) 0.0684(16) 0.0065(11) -0.0085(12) -0.0112(10)
C11 0.0531(15) 0.0458(12) 0.0737(18) 0.0004(12) -0.0191(14) -0.0126(12)
C12 0.0571(16) 0.0443(11) 0.0551(14) -0.0066(11) -0.0106(13) -0.0039(11)
C13 0.0392(12) 0.0391(10) 0.0529(13) -0.0020(10) -0.0035(11) -0.0002(9)
C14 0.0316(10) 0.0306(9) 0.0490(12) 0.0014(8) -0.0028(9) 0.0013(8)
B21 0.0341(12) 0.0350(10) 0.0380(12) -0.0009(9) 0.0010(10) -0.0021(9)
O22 0.0301(7) 0.0461(8) 0.0389(8) 0.0056(6) 0.0034(6) -0.0030(6)
C23 0.0321(11) 0.0478(11) 0.0377(11) 0.0013(9) 0.0053(9) -0.0029(9)
C24 0.0324(11) 0.0495(12) 0.0423(12) 0.0072(10) 0.0024(10) -0.0073(9)
O25 0.0323(8) 0.0545(9) 0.0469(9) 0.0125(7) -0.0025(7) -0.0065(7)
C26 0.0515(15) 0.0554(14) 0.0608(15) -0.0074(12) 0.0156(13) 0.0031(12)
C27 0.0347(12) 0.0724(16) 0.0478(13) 0.0067(12) 0.0016(10) -0.0105(12)
C28 0.0549(16) 0.0848(19) 0.0420(13) 0.0148(13) 0.0019(12) -0.0056(14)
C29 0.0533(15) 0.0400(11) 0.0716(17) 0.0076(11) 0.0097(14) -0.0044(11)
B31 0.0319(12) 0.0371(10) 0.0406(12) 0.0032(9) 0.0009(10) -0.0004(10)
O32 0.0502(10) 0.0436(8) 0.0513(9) 0.0124(7) -0.0156(8) -0.0082(8)
C33 0.0430(13) 0.0472(12) 0.0479(12) 0.0065(10) -0.0103(11) -0.0065(10)
C34 0.0540(15) 0.0425(11) 0.0419(12) -0.0009(9) -0.0123(11) -0.0058(11)
O35 0.0521(10) 0.0361(7) 0.0421(8) 0.0050(6) -0.0134(8) -0.0053(7)
C36 0.081(2) 0.0740(18) 0.0495(14) 0.0149(13) -0.0230(15) -0.0238(17)
C37 0.0419(16) 0.091(2) 0.086(2) -0.0076(19) -0.0123(15) 0.0089(16)
C38 0.076(2) 0.0725(19) 0.081(2) -0.0324(16) -0.0168(18) 0.0186(18)
C39 0.099(3) 0.0637(17) 0.0631(17) 0.0148(14) -0.0280(18) -0.0430(18)

loop_
_atom_type_symbol
_atom_type_description
_atom_type_scat_dispersion_real
_atom_type_scat_dispersion_imag
_atom_type_scat_source
C C 0.0033 0.0016 'International Tables Vol C Tables 4.2.6.8 and 6.1.1.4'
H H 0.0000 0.0000 'International Tables Vol C Tables 4.2.6.8 and 6.1.1.4'
B B 0.0013 0.0007 'International Tables Vol C Tables 4.2.6.8 and 6.1.1.4'
O O 0.0106 0.0060 'International Tables Vol C Tables 4.2.6.8 and 6.1.1.4'

loop_
_geom_angle_atom_site_label_1
_geom_angle_atom_site_label_2
_geom_angle_atom_site_label_3
_geom_angle
C2 C1 C14 120.3(2)
C2 C1 B21 120.03(19)
C14 C1 B21 119.71(19)
C1 C2 C3 120.6(2)
C1 C2 B31 120.54(19)
C3 C2 B31 118.65(19)
C4 C3 C8 118.5(2)
C4 C3 C2 121.6(2)
C8 C3 C2 119.9(2)
C5 C4 C3 122.0(3)
C5 C4 H4 119.0
C3 C4 H4 119.0
C4 C5 C6 119.3(3)
C4 C5 H5 120.3
C6 C5 H5 120.3
C7 C6 C5 120.8(2)
C7 C6 H6 119.6
C5 C6 H6 119.6
C6 C7 C8 121.4(3)
C6 C7 H7 119.3
C8 C7 H7 119.3
C7 C8 C3 117.9(2)
C7 C8 C9 122.7(2)
C3 C8 C9 119.4(2)
C10 C9 C14 118.0(2)
C10 C9 C8 122.5(2)
C14 C9 C8 119.5(2)
C11 C10 C9 122.0(2)
C11 C10 H10 119.0
C9 C10 H10 119.0
C10 C11 C12 120.2(2)
C10 C11 H11 119.9
C12 C11 H11 119.9
C13 C12 C11 119.8(3)
C13 C12 H12 120.1
C11 C12 H12 120.1
C12 C13 C14 121.1(2)
C12 C13 H13 119.4
C14 C13 H13 119.4
C9 C14 C13 118.8(2)
C9 C14 C1 120.1(2)
C13 C14 C1 121.0(2)
O22 B21 O25 113.20(19)
O22 B21 C1 123.07(19)
O25 B21 C1 123.7(2)
B21 O22 C23 106.92(16)
O22 C23 C27 109.46(18)
O22 C23 C26 106.00(19)
C27 C23 C26 110.0(2)
O22 C23 C24 101.85(17)
C27 C23 C24 115.0(2)
C26 C23 C24 113.8(2)
O25 C24 C29 106.7(2)
O25 C24 C28 108.6(2)
C29 C24 C28 110.6(2)
O25 C24 C23 102.11(16)
C29 C24 C23 113.1(2)
C28 C24 C23 115.0(2)
B21 O25 C24 106.53(17)
C23 C26 H26A 109.5
C23 C26 H26B 109.5
H26A C26 H26B 109.5
C23 C26 H26C 109.5
H26A C26 H26C 109.5
H26B C26 H26C 109.5
C23 C27 H27A 109.5
C23 C27 H27B 109.5
H27A C27 H27B 109.5
C23 C27 H27C 109.5
H27A C27 H27C 109.5
H27B C27 H27C 109.5
C24 C28 H28A 109.5
C24 C28 H28B 109.5
H28A C28 H28B 109.5
C24 C28 H28C 109.5
H28A C28 H28C 109.5
H28B C28 H28C 109.5
C24 C29 H29A 109.5
C24 C29 H29B 109.5
H29A C29 H29B 109.5
C24 C29 H29C 109.5
H29A C29 H29C 109.5
H29B C29 H29C 109.5
O32 B31 O35 113.6(2)
O32 B31 C2 124.78(19)
O35 B31 C2 121.6(2)
B31 O32 C33 107.19(17)
O32 C33 C36 109.8(2)
O32 C33 C37 105.2(2)
C36 C33 C37 110.7(3)
O32 C33 C34 101.88(18)
C36 C33 C34 115.6(2)
C37 C33 C34 112.7(2)
O35 C34 C39 108.5(2)
O35 C34 C38 106.0(2)
C39 C34 C38 110.7(3)
O35 C34 C33 102.63(18)
C39 C34 C33 115.7(3)
C38 C34 C33 112.5(2)
B31 O35 C34 106.83(18)
C33 C36 H36A 109.5
C33 C36 H36B 109.5
H36A C36 H36B 109.5
C33 C36 H36C 109.5
H36A C36 H36C 109.5
H36B C36 H36C 109.5
C33 C37 H37A 109.5
C33 C37 H37B 109.5
H37A C37 H37B 109.5
C33 C37 H37C 109.5
H37A C37 H37C 109.5
H37B C37 H37C 109.5
C34 C38 H38A 109.5
C34 C38 H38B 109.5
H38A C38 H38B 109.5
C34 C38 H38C 109.5
H38A C38 H38C 109.5
H38B C38 H38C 109.5
C34 C39 H39A 109.5
C34 C39 H39B 109.5
H39A C39 H39B 109.5
C34 C39 H39C 109.5
H39A C39 H39C 109.5
H39B C39 H39C 109.5

loop_
_geom_bond_atom_site_label_1
_geom_bond_atom_site_label_2
_geom_bond_distance
C1 C2 1.373(3)
C1 C14 1.454(3)
C1 B21 1.564(3)
C2 C3 1.448(3)
C2 B31 1.577(3)
C3 C4 1.413(3)
C3 C8 1.419(3)
C4 C5 1.365(4)
C4 H4 0.9500
C5 C6 1.382(4)
C5 H5 0.9500
C6 C7 1.369(4)
C6 H6 0.9500
C7 C8 1.413(3)
C7 H7 0.9500
C8 C9 1.452(3)
C9 C10 1.412(3)
C9 C14 1.412(3)
C10 C11 1.363(4)
C10 H10 0.9500
C11 C12 1.386(4)
C11 H11 0.9500
C12 C13 1.379(4)
C12 H12 0.9500
C13 C14 1.413(3)
C13 H13 0.9500
B21 O22 1.359(3)
B21 O25 1.377(3)
O22 C23 1.464(3)
C23 C27 1.506(3)
C23 C26 1.521(3)
C23 C24 1.555(3)
C24 O25 1.456(3)
C24 C29 1.518(4)
C24 C28 1.518(3)
C26 H26A 0.9800
C26 H26B 0.9800
C26 H26C 0.9800
C27 H27A 0.9800
C27 H27B 0.9800
C27 H27C 0.9800
C28 H28A 0.9800
C28 H28B 0.9800
C28 H28C 0.9800
C29 H29A 0.9800
C29 H29B 0.9800
C29 H29C 0.9800
B31 O32 1.356(3)
B31 O35 1.355(3)
O32 C33 1.467(3)
C33 C36 1.498(4)
C33 C37 1.522(4)
C33 C34 1.542(3)
C34 O35 1.466(3)
C34 C39 1.510(4)
C34 C38 1.517(4)
C36 H36A 0.9800
C36 H36B 0.9800
C36 H36C 0.9800
C37 H37A 0.9800
C37 H37B 0.9800
C37 H37C 0.9800
C38 H38A 0.9800
C38 H38B 0.9800
C38 H38C 0.9800
C39 H39A 0.9800
C39 H39B 0.9800
C39 H39C 0.9800

loop_
_geom_torsion_atom_site_label_1
_geom_torsion_atom_site_label_2
_geom_torsion_atom_site_label_3
_geom_torsion_atom_site_label_4
_geom_torsion
C14 C1 C2 C3 3.1(3)
B21 C1 C2 C3 -177.03(18)
C14 C1 C2 B31 178.31(18)
B21 C1 C2 B31 -1.8(3)
C1 C2 C3 C4 177.8(2)
B31 C2 C3 C4 2.5(3)
C1 C2 C3 C8 0.5(3)
B31 C2 C3 C8 -174.75(19)
C8 C3 C4 C5 0.3(4)
C2 C3 C4 C5 -177.0(2)
C3 C4 C5 C6 -0.4(4)
C4 C5 C6 C7 0.5(5)
C5 C6 C7 C8 -0.6(4)
C6 C7 C8 C3 0.5(4)
C6 C7 C8 C9 -178.9(2)
C4 C3 C8 C7 -0.4(3)
C2 C3 C8 C7 177.0(2)
C4 C3 C8 C9 179.0(2)
C2 C3 C8 C9 -3.6(3)
C7 C8 C9 C10 3.9(3)
C3 C8 C9 C10 -175.5(2)
C7 C8 C9 C14 -177.6(2)
C3 C8 C9 C14 3.0(3)
C14 C9 C10 C11 -1.0(4)
C8 C9 C10 C11 177.5(2)
C9 C10 C11 C12 0.0(4)
C10 C11 C12 C13 0.9(4)
C11 C12 C13 C14 -0.9(4)
C10 C9 C14 C13 0.9(3)
C8 C9 C14 C13 -177.59(19)
C10 C9 C14 C1 179.14(19)
C8 C9 C14 C1 0.6(3)
C12 C13 C14 C9 0.0(3)
C12 C13 C14 C1 -178.2(2)
C2 C1 C14 C9 -3.7(3)
B21 C1 C14 C9 176.44(18)
C2 C1 C14 C13 174.46(19)
B21 C1 C14 C13 -5.4(3)
C2 C1 B21 O22 -47.6(3)
C14 C1 B21 O22 132.2(2)
C2 C1 B21 O25 133.8(2)
C14 C1 B21 O25 -46.3(3)
O25 B21 O22 C23 9.8(2)
C1 B21 O22 C23 -168.84(19)
B21 O22 C23 C27 -146.7(2)
B21 O22 C23 C26 94.7(2)
B21 O22 C23 C24 -24.6(2)
O22 C23 C24 O25 30.0(2)
C27 C23 C24 O25 148.2(2)
C26 C23 C24 O25 -83.6(2)
O22 C23 C24 C29 -84.3(2)
C27 C23 C24 C29 34.0(3)
C26 C23 C24 C29 162.1(2)
O22 C23 C24 C28 147.3(2)
C27 C23 C24 C28 -94.4(3)
C26 C23 C24 C28 33.7(3)
O22 B21 O25 C24 10.9(3)
C1 B21 O25 C24 -170.4(2)
C29 C24 O25 B21 93.6(2)
C28 C24 O25 B21 -147.1(2)
C23 C24 O25 B21 -25.2(2)
C1 C2 B31 O32 125.4(2)
C3 C2 B31 O32 -59.3(3)
C1 C2 B31 O35 -58.0(3)
C3 C2 B31 O35 117.3(2)
O35 B31 O32 C33 10.0(3)
C2 B31 O32 C33 -173.2(2)
B31 O32 C33 C36 -146.3(2)
B31 O32 C33 C37 94.6(2)
B31 O32 C33 C34 -23.2(2)
O32 C33 C34 O35 27.4(2)
C36 C33 C34 O35 146.4(2)
C37 C33 C34 O35 -84.8(3)
O32 C33 C34 C39 145.3(2)
C36 C33 C34 C39 -95.7(3)
C37 C33 C34 C39 33.1(3)
O32 C33 C34 C38 -86.1(2)
C36 C33 C34 C38 32.9(3)
C37 C33 C34 C38 161.7(2)
O32 B31 O35 C34 8.9(3)
C2 B31 O35 C34 -168.0(2)
C39 C34 O35 B31 -145.7(3)
C38 C34 O35 B31 95.5(3)
C33 C34 O35 B31 -22.7(3)
